data_7236848
loop_
_publ_author_name
'Jiang, Meijuan'
'He, Zikai'
'Zhang, Yilin'
'Sung, Herman H. Y.'
'Lam, Jacky W. Y.'
'Peng, Qian'
'Yan, Yongli'
'Wong, Kam Sing'
'Williams, Ian D.'
'Zhao, Yongsheng'
'Tang, Ben Zhong'

_publ_section_title
;
 Development of benzylidene-methyloxazolone based AIEgens and decipherment
 of their working mechanism
;
_journal_issue 29
_journal_name_full 'Journal of Materials Chemistry C'
_journal_page_first 7191
_journal_paper_doi 10.1039/C7TC02582C
_journal_volume 5
_journal_year 2017
_chemical_formula_moiety 'C18 H13 N O2'
_chemical_formula_sum 'C18 H13 N O2'
_chemical_formula_weight 275.29
_chemical_name_common BMO-PF
_chemical_name_systematic (Z)-4-((9H-fluoren-2-yl)methylene)-2-methyloxazol-5(4H)-one
_space_group_crystal_system triclinic
_space_group_IT_number 2
_space_group_name_Hall '-P 1'
_space_group_name_H-M_alt 'P -1'
_atom_sites_solution_hydrogens geom
_atom_sites_solution_primary direct
_audit_creation_date 2015-08-20
_audit_creation_method
;
Olex2 1.2
(compiled 2015.01.26 svn.r3150 for OlexSys, GUI svn.r4998)
;
_audit_update_record
;
2017-05-29 deposited with the CCDC.
2017-06-22 downloaded from the CCDC.
;
_cell_angle_alpha 83.024(6)
_cell_angle_beta 69.361(6)
_cell_angle_gamma 81.471(5)
_cell_formula_units_Z 2
_cell_length_a 7.5049(4)
_cell_length_b 9.0156(5)
_cell_length_c 10.4168(8)
_cell_measurement_reflns_used 1888
_cell_measurement_temperature 99.9(6)
_cell_measurement_theta_max 75.3190
_cell_measurement_theta_min 4.9700
_cell_volume 650.46(8)
_computing_cell_refinement
;
CrysAlisPro, Agilent Technologies,
Version 1.171.37.35 (release 13-08-2014 CrysAlis171 .NET)
(compiled Aug 13 2014,18:06:01)
;
_computing_data_collection
;
CrysAlisPro, Agilent Technologies,
Version 1.171.37.35 (release 13-08-2014 CrysAlis171 .NET)
(compiled Aug 13 2014,18:06:01)
;
_computing_data_reduction
;
CrysAlisPro, Agilent Technologies,
Version 1.171.37.35 (release 13-08-2014 CrysAlis171 .NET)
(compiled Aug 13 2014,18:06:01)
;
_computing_molecular_graphics 'Olex2 (Dolomanov et al., 2009)'
_computing_publication_material 'Olex2 (Dolomanov et al., 2009)'
_computing_structure_refinement 'ShelXL (Sheldrick, 2008)'
_computing_structure_solution 'ShelXS (Sheldrick, 2008)'
_diffrn_ambient_environment N~2~
_diffrn_ambient_temperature 99.9(6)
_diffrn_detector 'CCD plate'
_diffrn_detector_area_resol_mean 10.3587
_diffrn_detector_type Atlas
_diffrn_measured_fraction_theta_full 0.981
_diffrn_measured_fraction_theta_max 0.979
_diffrn_measurement_details
;
#__ type_ start__ end____ width___ exp.time_
  1 omega   42.00  101.00   1.0000   12.0000
omega____ theta____ kappa____ phi______ frames
    -      110.5703  -94.0000   60.0000 59

#__ type_ start__ end____ width___ exp.time_
  2 omega    2.00   35.00   1.0000    4.0000
omega____ theta____ kappa____ phi______ frames
    -       40.6953  -99.0000 -120.0000 33

#__ type_ start__ end____ width___ exp.time_
  3 omega   63.00  108.00   1.0000   12.0000
omega____ theta____ kappa____ phi______ frames
    -      110.5703  -94.0000  -90.0000 45

#__ type_ start__ end____ width___ exp.time_
  4 omega   36.00   98.00   1.0000   12.0000
omega____ theta____ kappa____ phi______ frames
    -      110.5703  -45.0000  -90.0000 62

#__ type_ start__ end____ width___ exp.time_
  5 omega   80.00  176.00   1.0000   12.0000
omega____ theta____ kappa____ phi______ frames
    -      110.5703   30.0000  -30.0000 96

#__ type_ start__ end____ width___ exp.time_
  6 omega   81.00  173.00   1.0000   12.0000
omega____ theta____ kappa____ phi______ frames
    -      110.5703   30.0000 -120.0000 92

#__ type_ start__ end____ width___ exp.time_
  7 omega   71.00  141.00   1.0000   12.0000
omega____ theta____ kappa____ phi______ frames
    -      110.5703  -61.0000  150.0000 70

#__ type_ start__ end____ width___ exp.time_
  8 omega   37.00   87.00   1.0000   12.0000
omega____ theta____ kappa____ phi______ frames
    -      110.5703  -30.0000   30.0000 50

#__ type_ start__ end____ width___ exp.time_
  9 omega   33.00   88.00   1.0000   12.0000
omega____ theta____ kappa____ phi______ frames
    -      110.5703  -30.0000  -30.0000 55

#__ type_ start__ end____ width___ exp.time_
 10 omega   37.00   67.00   1.0000   12.0000
omega____ theta____ kappa____ phi______ frames
    -      110.5703  -61.0000  150.0000 30

#__ type_ start__ end____ width___ exp.time_
 11 omega   26.00  106.00   1.0000   12.0000
omega____ theta____ kappa____ phi______ frames
    -      110.5703  -94.0000  150.0000 80

#__ type_ start__ end____ width___ exp.time_
 12 omega  -96.00   -2.00   1.0000    4.0000
omega____ theta____ kappa____ phi______ frames
    -      -40.6953  125.0000 -120.0000 94

#__ type_ start__ end____ width___ exp.time_
 13 omega -109.00  -18.00   1.0000    4.0000
omega____ theta____ kappa____ phi______ frames
    -      -40.6953  -57.0000  120.0000 91

#__ type_ start__ end____ width___ exp.time_
 14 omega -116.00  -14.00   1.0000    4.0000
omega____ theta____ kappa____ phi______ frames
    -      -40.6953  -37.0000    0.0000 102
;
_diffrn_measurement_device 'kappa diffractometer'
_diffrn_measurement_device_type 'SuperNova, Dual, Cu at zero, Atlas'
_diffrn_measurement_method '\w scans'
_diffrn_orient_matrix_UB_11 0.2183840000
_diffrn_orient_matrix_UB_12 -0.0161612000
_diffrn_orient_matrix_UB_13 -0.0753109000
_diffrn_orient_matrix_UB_21 0.0302227000
_diffrn_orient_matrix_UB_22 0.0387417000
_diffrn_orient_matrix_UB_23 0.1303624000
_diffrn_orient_matrix_UB_31 0.0118181000
_diffrn_orient_matrix_UB_32 -0.1681113000
_diffrn_orient_matrix_UB_33 0.0494916000
_diffrn_radiation_monochromator mirror
_diffrn_radiation_probe x-ray
_diffrn_radiation_type CuK\a
_diffrn_radiation_wavelength 1.54184
_diffrn_reflns_av_R_equivalents 0.0199
_diffrn_reflns_av_unetI/netI 0.0276
_diffrn_reflns_limit_h_max 8
_diffrn_reflns_limit_h_min -8
_diffrn_reflns_limit_k_max 9
_diffrn_reflns_limit_k_min -10
_diffrn_reflns_limit_l_max 12
_diffrn_reflns_limit_l_min -10
_diffrn_reflns_number 3405
_diffrn_reflns_theta_full 66.500
_diffrn_reflns_theta_max 66.995
_diffrn_reflns_theta_min 4.549
_diffrn_source 'sealed X-ray tube'
_diffrn_source_current 0.80
_diffrn_source_power 0.040
_diffrn_source_target Cu
_diffrn_source_type 'SuperNova (Cu) X-ray Source'
_diffrn_source_voltage 50
_exptl_absorpt_coefficient_mu 0.740
_exptl_absorpt_correction_T_max 1.00000
_exptl_absorpt_correction_T_min 0.78480
_exptl_absorpt_correction_type multi-scan
_exptl_absorpt_process_details
;
CrysAlisPro, Agilent Technologies,
Version 1.171.37.35 (release 13-08-2014 CrysAlis171 .NET)
(compiled Aug 13 2014,18:06:01)
Empirical absorption correction using spherical harmonics,
 implemented in SCALE3 ABSPACK scaling algorithm.
;
_exptl_crystal_colour orange
_exptl_crystal_colour_primary orange
_exptl_crystal_density_diffrn 1.406
_exptl_crystal_description plate
_exptl_crystal_F_000 288
_exptl_crystal_preparation ', Luminescent'
_exptl_crystal_recrystallization_method 'Re-crystallisation from solvent: dichloromethane/hexane'
_exptl_crystal_size_max 0.2
_exptl_crystal_size_mid 0.1
_exptl_crystal_size_min 0.02
_refine_diff_density_max 0.246
_refine_diff_density_min -0.162
_refine_diff_density_rms 0.039
_refine_ls_extinction_method none
_refine_ls_goodness_of_fit_ref 1.001
_refine_ls_hydrogen_treatment constr
_refine_ls_matrix_type full
_refine_ls_number_parameters 191
_refine_ls_number_reflns 2268
_refine_ls_number_restraints 0
_refine_ls_restrained_S_all 1.001
_refine_ls_R_factor_all 0.0390
_refine_ls_R_factor_gt 0.0353
_refine_ls_shift/su_max 0.000
_refine_ls_shift/su_mean 0.000
_refine_ls_structure_factor_coef Fsqd
_refine_ls_weighting_details 'w=1/[\s^2^(Fo^2^)+(0.0490P)^2^+0.1536P] where P=(Fo^2^+2Fc^2^)/3'
_refine_ls_weighting_scheme calc
_refine_ls_wR_factor_gt 0.0891
_refine_ls_wR_factor_ref 0.0919
_reflns_Friedel_coverage 0.000
_reflns_number_gt 2025
_reflns_number_total 2268
_reflns_threshold_expression 'I > 2\s(I)'
_cod_data_source_file c7tc02582c2.cif
_cod_data_source_block BMO_PF
_cod_original_cell_volume 650.45(8)
_cod_database_code 7236848
_chemical_oxdiff_formula 'Ph3 O2 N1'
_shelx_space_group_comment
;
The symmetry employed for this shelxl refinement is uniquely defined
by the following loop, which should always be used as a source of
symmetry information in preference to the above space-group names.
They are only intended as comments.
;
_reflns_odcompleteness_completeness 98.36
_reflns_odcompleteness_iscentric 1
_reflns_odcompleteness_theta 68.13
_olex2_refinement_description
;
1. Fixed Uiso
 At 1.2 times of:
  All C(H) groups, All C(H,H) groups
 At 1.5 times of:
  All C(H,H,H) groups
2.a Secondary CH2 refined with riding coordinates:
 C12(H12A,H12B)
2.b Aromatic/amide H refined with riding coordinates:
 C5(H5), C7(H7), C10(H10), C11(H11), C15(H15), C16(H16), C17(H17), C18(H18)
2.c Idealised Me refined as rotating group:
 C4(H4A,H4B,H4C)
;
_shelx_shelxl_version_number 2014/7
_olex2_submission_special_instructions 'No special instructions were received'

loop_
_space_group_symop_operation_xyz
'x, y, z'
'-x, -y, -z'

loop_
_atom_site_label
_atom_site_type_symbol
_atom_site_fract_x
_atom_site_fract_y
_atom_site_fract_z
_atom_site_U_iso_or_equiv
_atom_site_adp_type
_atom_site_occupancy
_atom_site_site_symmetry_order
_atom_site_calc_flag
_atom_site_refinement_flags_posn
O1 O 0.17873(13) 0.88090(10) 0.93822(9) 0.0263(2) Uani 1 1 d .
O2 O 0.31909(14) 1.03724(10) 0.75461(10) 0.0306(2) Uani 1 1 d .
N1 N 0.16751(15) 0.67648(12) 0.83537(11) 0.0236(2) Uani 1 1 d .
C1 C 0.26158(18) 0.91771(14) 0.79835(13) 0.0242(3) Uani 1 1 d .
C2 C 0.25319(17) 0.78495(14) 0.73142(13) 0.0224(3) Uani 1 1 d .
C3 C 0.12765(18) 0.73709(14) 0.94913(14) 0.0248(3) Uani 1 1 d .
C4 C 0.0313(2) 0.67566(15) 1.09089(14) 0.0311(3) Uani 1 1 d .
H4A H 0.1162 0.6718 1.1446 0.047 Uiso 1 1 calc GR
H4B H 0.0012 0.5740 1.0889 0.047 Uiso 1 1 calc GR
H4C H -0.0874 0.7404 1.1333 0.047 Uiso 1 1 calc GR
C5 C 0.31578(17) 0.78079(14) 0.59382(13) 0.0231(3) Uani 1 1 d .
H5 H 0.3714 0.8675 0.5437 0.028 Uiso 1 1 calc R
C6 C 0.31203(17) 0.66511(14) 0.50943(13) 0.0224(3) Uani 1 1 d .
C7 C 0.23365(17) 0.52933(14) 0.56449(13) 0.0221(3) Uani 1 1 d .
H7 H 0.1798 0.5087 0.6612 0.027 Uiso 1 1 calc R
C8 C 0.23628(17) 0.42603(14) 0.47520(13) 0.0223(3) Uani 1 1 d .
C9 C 0.31390(17) 0.45704(15) 0.33229(13) 0.0233(3) Uani 1 1 d .
C10 C 0.39294(18) 0.59027(15) 0.27724(13) 0.0265(3) Uani 1 1 d .
H10 H 0.4470 0.6104 0.1805 0.032 Uiso 1 1 calc R
C11 C 0.39152(18) 0.69307(15) 0.36594(14) 0.0255(3) Uani 1 1 d .
H11 H 0.4454 0.7845 0.3292 0.031 Uiso 1 1 calc R
C12 C 0.16760(18) 0.27227(14) 0.50779(13) 0.0237(3) Uani 1 1 d .
H12A H 0.0283 0.2786 0.5599 0.028 Uiso 1 1 calc R
H12B H 0.2373 0.2051 0.5613 0.028 Uiso 1 1 calc R
C13 C 0.21347(17) 0.21817(15) 0.36621(13) 0.0243(3) Uani 1 1 d .
C14 C 0.29755(18) 0.32810(15) 0.26458(13) 0.0247(3) Uani 1 1 d .
C15 C 0.35238(19) 0.30446(16) 0.12593(14) 0.0290(3) Uani 1 1 d .
H15 H 0.4086 0.3798 0.0575 0.035 Uiso 1 1 calc R
C16 C 0.3240(2) 0.16953(17) 0.08858(14) 0.0311(3) Uani 1 1 d .
H16 H 0.3608 0.1519 -0.0059 0.037 Uiso 1 1 calc R
C17 C 0.24141(19) 0.05994(16) 0.18987(15) 0.0302(3) Uani 1 1 d .
H17 H 0.2225 -0.0323 0.1638 0.036 Uiso 1 1 calc R
C18 C 0.18627(18) 0.08366(15) 0.32859(14) 0.0274(3) Uani 1 1 d .
H18 H 0.1304 0.0081 0.3969 0.033 Uiso 1 1 calc R

loop_
_atom_site_aniso_label
_atom_site_aniso_U_11
_atom_site_aniso_U_22
_atom_site_aniso_U_33
_atom_site_aniso_U_23
_atom_site_aniso_U_13
_atom_site_aniso_U_12
O1 0.0300(5) 0.0234(5) 0.0289(5) -0.0065(4) -0.0117(4) -0.0052(4)
O2 0.0355(5) 0.0233(5) 0.0371(5) -0.0026(4) -0.0151(4) -0.0092(4)
N1 0.0245(5) 0.0227(5) 0.0255(5) -0.0031(4) -0.0099(4) -0.0045(4)
C1 0.0219(6) 0.0226(7) 0.0312(7) -0.0032(5) -0.0126(5) -0.0028(5)
C2 0.0193(6) 0.0216(6) 0.0293(7) -0.0035(5) -0.0110(5) -0.0030(5)
C3 0.0245(6) 0.0224(6) 0.0310(7) -0.0043(5) -0.0128(5) -0.0031(5)
C4 0.0385(8) 0.0297(7) 0.0270(7) -0.0042(5) -0.0113(6) -0.0073(6)
C5 0.0185(6) 0.0228(6) 0.0295(7) -0.0002(5) -0.0098(5) -0.0038(5)
C6 0.0183(6) 0.0245(6) 0.0262(6) -0.0026(5) -0.0098(5) -0.0020(5)
C7 0.0203(6) 0.0250(6) 0.0230(6) -0.0029(5) -0.0095(5) -0.0022(5)
C8 0.0178(6) 0.0246(7) 0.0258(6) -0.0011(5) -0.0095(5) -0.0020(5)
C9 0.0194(6) 0.0268(7) 0.0251(6) -0.0042(5) -0.0095(5) -0.0002(5)
C10 0.0253(6) 0.0319(7) 0.0216(6) -0.0003(5) -0.0069(5) -0.0051(5)
C11 0.0223(6) 0.0252(7) 0.0300(7) 0.0000(5) -0.0097(5) -0.0052(5)
C12 0.0240(6) 0.0244(6) 0.0245(6) -0.0022(5) -0.0095(5) -0.0050(5)
C13 0.0186(6) 0.0274(7) 0.0287(7) -0.0057(5) -0.0099(5) -0.0002(5)
C14 0.0201(6) 0.0283(7) 0.0278(7) -0.0049(5) -0.0106(5) -0.0009(5)
C15 0.0273(7) 0.0332(7) 0.0259(7) -0.0017(5) -0.0081(5) -0.0038(5)
C16 0.0292(7) 0.0400(8) 0.0266(7) -0.0112(6) -0.0120(5) 0.0019(6)
C17 0.0278(7) 0.0306(7) 0.0376(7) -0.0125(6) -0.0158(6) 0.0000(5)
C18 0.0233(6) 0.0285(7) 0.0318(7) -0.0038(5) -0.0105(5) -0.0033(5)

loop_
_atom_type_symbol
_atom_type_description
_atom_type_scat_dispersion_real
_atom_type_scat_dispersion_imag
_atom_type_scat_source
C C 0.0181 0.0091 'International Tables Vol C Tables 4.2.6.8 and 6.1.1.4'
H H 0.0000 0.0000 'International Tables Vol C Tables 4.2.6.8 and 6.1.1.4'
N N 0.0311 0.0180 'International Tables Vol C Tables 4.2.6.8 and 6.1.1.4'
O O 0.0492 0.0322 'International Tables Vol C Tables 4.2.6.8 and 6.1.1.4'

loop_
_geom_angle_atom_site_label_1
_geom_angle_atom_site_label_2
_geom_angle_atom_site_label_3
_geom_angle
C3 O1 C1 105.59(10)
C3 N1 C2 105.42(11)
O1 C1 C2 104.98(10)
O2 C1 O1 121.97(12)
O2 C1 C2 133.04(13)
N1 C2 C1 107.90(11)
C5 C2 N1 129.83(12)
C5 C2 C1 122.25(12)
O1 C3 C4 115.01(11)
N1 C3 O1 116.11(12)
N1 C3 C4 128.88(12)
C2 C5 C6 130.44(12)
C7 C6 C5 123.24(11)
C11 C6 C5 117.18(11)
C11 C6 C7 119.58(12)
C8 C7 C6 118.89(12)
C7 C8 C9 120.62(12)
C7 C8 C12 129.15(11)
C9 C8 C12 110.22(11)
C8 C9 C14 108.45(11)
C10 C9 C8 120.80(12)
C10 C9 C14 130.73(12)
C11 C10 C9 118.72(12)
C10 C11 C6 121.38(12)
C8 C12 C13 102.67(10)
C14 C13 C12 110.08(11)
C18 C13 C12 130.13(12)
C18 C13 C14 119.79(12)
C13 C14 C9 108.57(11)
C15 C14 C9 130.61(13)
C15 C14 C13 120.82(13)
C16 C15 C14 119.22(13)
C15 C16 C17 119.87(13)
C18 C17 C16 120.92(13)
C13 C18 C17 119.39(13)

loop_
_geom_bond_atom_site_label_1
_geom_bond_atom_site_label_2
_geom_bond_distance
O1 C1 1.3873(16)
O1 C3 1.3863(15)
O2 C1 1.1980(16)
N1 C2 1.4074(17)
N1 C3 1.2849(17)
C1 C2 1.4761(17)
C2 C5 1.3453(19)
C3 C4 1.4756(19)
C5 C6 1.4526(18)
C6 C7 1.4067(18)
C6 C11 1.4065(18)
C7 C8 1.3874(18)
C8 C9 1.4034(18)
C8 C12 1.5090(17)
C9 C10 1.3884(19)
C9 C14 1.4719(18)
C10 C11 1.3823(19)
C12 C13 1.5161(17)
C13 C14 1.4003(19)
C13 C18 1.3824(19)
C14 C15 1.3894(19)
C15 C16 1.388(2)
C16 C17 1.393(2)
C17 C18 1.3902(19)

loop_
_geom_torsion_atom_site_label_1
_geom_torsion_atom_site_label_2
_geom_torsion_atom_site_label_3
_geom_torsion_atom_site_label_4
_geom_torsion
O1 C1 C2 N1 -0.53(13)
O1 C1 C2 C5 177.90(11)
O2 C1 C2 N1 -179.22(13)
O2 C1 C2 C5 -0.8(2)
N1 C2 C5 C6 1.1(2)
C1 O1 C3 N1 0.39(14)
C1 O1 C3 C4 -178.60(10)
C1 C2 C5 C6 -176.92(11)
C2 N1 C3 O1 -0.73(14)
C2 N1 C3 C4 178.10(13)
C2 C5 C6 C7 0.7(2)
C2 C5 C6 C11 -179.32(12)
C3 O1 C1 O2 178.99(12)
C3 O1 C1 C2 0.12(12)
C3 N1 C2 C1 0.75(13)
C3 N1 C2 C5 -177.53(13)
C5 C6 C7 C8 179.77(11)
C5 C6 C11 C10 -179.40(11)
C6 C7 C8 C9 -0.69(17)
C6 C7 C8 C12 178.02(11)
C7 C6 C11 C10 0.57(19)
C7 C8 C9 C10 1.24(18)
C7 C8 C9 C14 179.83(11)
C7 C8 C12 C13 -179.23(12)
C8 C9 C10 C11 -0.86(19)
C8 C9 C14 C13 -1.06(14)
C8 C9 C14 C15 179.77(13)
C8 C12 C13 C14 -0.26(13)
C8 C12 C13 C18 179.03(12)
C9 C8 C12 C13 -0.41(13)
C9 C10 C11 C6 -0.04(19)
C9 C14 C15 C16 178.69(12)
C10 C9 C14 C13 177.34(13)
C10 C9 C14 C15 -1.8(2)
C11 C6 C7 C8 -0.20(17)
C12 C8 C9 C10 -177.69(11)
C12 C8 C9 C14 0.90(14)
C12 C13 C14 C9 0.80(14)
C12 C13 C14 C15 -179.94(11)
C12 C13 C18 C17 -179.81(12)
C13 C14 C15 C16 -0.39(19)
C14 C9 C10 C11 -179.10(12)
C14 C13 C18 C17 -0.58(18)
C14 C15 C16 C17 0.0(2)
C15 C16 C17 C18 0.1(2)
C16 C17 C18 C13 0.19(19)
C18 C13 C14 C9 -178.57(11)
C18 C13 C14 C15 0.69(19)
